data_4087416
loop_
_publ_author_name
'Ito, Jun-ichi'
'Hosokawa, Satomi'
'Khalid, Hairuzana Binti'
'Nishiyama, Hisao'

_publ_section_title
;
 Preparation, Characterization, and Catalytic Reactions of NCN Pincer Iron
 Complexes Containing Stannyl, Silyl, Methyl, and Phenyl Ligands
;
_journal_issue 7
_journal_name_full Organometallics
_journal_page_first 1377
_journal_paper_doi 10.1021/acs.organomet.5b00082
_journal_volume 34
_journal_year 2015
_chemical_formula_sum 'C21 H28 Fe N2 O4 Sn'
_chemical_formula_weight 546.99
_space_group_IT_number 11
_space_group_name_Hall '-P 2yb'
_space_group_name_H-M_alt 'P 1 21/m 1'
_symmetry_cell_setting monoclinic
_symmetry_space_group_name_H-M 'P 1 21/m 1'
_atom_sites_solution_hydrogens geom
_atom_sites_solution_primary direct
_atom_sites_solution_secondary difmap
_audit_creation_method SHELXL-97
_cell_angle_alpha 90.00
_cell_angle_beta 97.8650(10)
_cell_angle_gamma 90.00
_cell_formula_units_Z 2
_cell_length_a 8.6240(4)
_cell_length_b 12.4051(6)
_cell_length_c 10.7526(6)
_cell_measurement_reflns_used 6927
_cell_measurement_temperature 153(2)
_cell_measurement_theta_max 28.25
_cell_measurement_theta_min 2.52
_cell_volume 1139.51(10)
_computing_cell_refinement 'Bruker SMART'
_computing_data_collection 'Bruker SMART'
_computing_data_reduction 'Bruker SAINT'
_computing_molecular_graphics 'Bruker SHELXTL'
_computing_publication_material 'Bruker SHELXTL'
_computing_structure_refinement 'SHELXL-97 (Sheldrick, 1997)'
_computing_structure_solution 'SHELXS-97 (Sheldrick, 1990)'
_diffrn_ambient_temperature 153(2)
_diffrn_measured_fraction_theta_full 0.998
_diffrn_measured_fraction_theta_max 0.998
_diffrn_measurement_device_type 'CCD area detector'
_diffrn_measurement_method 'phi and omega scans'
_diffrn_radiation_monochromator graphite
_diffrn_radiation_source 'fine-focus sealed tube'
_diffrn_radiation_type MoK\a
_diffrn_radiation_wavelength 0.71073
_diffrn_reflns_av_R_equivalents 0.0180
_diffrn_reflns_av_sigmaI/netI 0.0200
_diffrn_reflns_limit_h_max 10
_diffrn_reflns_limit_h_min -11
_diffrn_reflns_limit_k_max 16
_diffrn_reflns_limit_k_min -14
_diffrn_reflns_limit_l_max 12
_diffrn_reflns_limit_l_min -14
_diffrn_reflns_number 8406
_diffrn_reflns_theta_full 28.25
_diffrn_reflns_theta_max 28.25
_diffrn_reflns_theta_min 1.91
_exptl_absorpt_coefficient_mu 1.760
_exptl_absorpt_correction_T_max 1.00000
_exptl_absorpt_correction_T_min 0.797157
_exptl_absorpt_correction_type empirical
_exptl_crystal_colour yellow
_exptl_crystal_density_diffrn 1.594
_exptl_crystal_density_method 'not measured'
_exptl_crystal_description prism
_exptl_crystal_F_000 552
_exptl_crystal_size_max 0.40
_exptl_crystal_size_mid 0.40
_exptl_crystal_size_min 0.40
_refine_diff_density_max 0.405
_refine_diff_density_min -0.395
_refine_diff_density_rms 0.060
_refine_ls_extinction_method none
_refine_ls_goodness_of_fit_ref 1.061
_refine_ls_hydrogen_treatment mixed
_refine_ls_matrix_type full
_refine_ls_number_parameters 155
_refine_ls_number_reflns 2943
_refine_ls_number_restraints 0
_refine_ls_restrained_S_all 1.061
_refine_ls_R_factor_all 0.0199
_refine_ls_R_factor_gt 0.0192
_refine_ls_shift/su_max 0.001
_refine_ls_shift/su_mean 0.000
_refine_ls_structure_factor_coef Fsqd
_refine_ls_weighting_details 'calc w=1/[\s^2^(Fo^2^)+(0.0226P)^2^+0.5536P] where P=(Fo^2^+2Fc^2^)/3'
_refine_ls_weighting_scheme calc
_refine_ls_wR_factor_gt 0.0492
_refine_ls_wR_factor_ref 0.0496
_reflns_number_gt 2838
_reflns_number_total 2943
_reflns_threshold_expression >2sigma(I)
_cod_data_source_file om5b00082_si_002.cif
_cod_data_source_block 3a
_cod_depositor_comments
;
The following automatic conversions were performed:

data item '_symmetry_cell_setting' value 'Monoclinic' was changed to
'monoclinic' in accordance with the
/home/saulius/struct/COD-crude-data/automatic-downloads/DataCite-retrospective/ACS/depositions/lib/dictionaries/cif_core.dic
dictionary named 'cif_core.dic' version 2.4.2 last updated on
2011-04-26.

Automatic conversion script
Id: cif_fix_values 6909 2019-04-08 15:41:33Z antanas 
;
_cod_original_sg_symbol_H-M P2(1)/m
_cod_database_code 4087416

loop_
_symmetry_equiv_pos_as_xyz
'x, y, z'
'-x, y+1/2, -z'
'-x, -y, -z'
'x, -y-1/2, z'

loop_
_atom_site_label
_atom_site_type_symbol
_atom_site_fract_x
_atom_site_fract_y
_atom_site_fract_z
_atom_site_U_iso_or_equiv
_atom_site_adp_type
_atom_site_occupancy
_atom_site_symmetry_multiplicity
_atom_site_calc_flag
_atom_site_refinement_flags
C1 C 0.2493(2) 0.2500 0.40689(17) 0.0218(4) Uani 1 2 d S
C2 C 0.20677(16) 0.15280(12) 0.45859(13) 0.0253(3) Uani 1 1 d .
C3 C 0.11729(18) 0.15192(15) 0.55798(14) 0.0324(3) Uani 1 1 d .
H3 H 0.0872 0.0858 0.5923 0.039 Uiso 1 1 calc R
C4 C 0.0736(3) 0.2500 0.6052(2) 0.0362(5) Uani 1 2 d S
H4 H 0.0119 0.2500 0.6719 0.043 Uiso 1 2 calc SR
C5 C 0.26743(17) 0.06637(12) 0.39029(14) 0.0264(3) Uani 1 1 d .
C6 C 0.3419(3) -0.09546(15) 0.3306(2) 0.0533(5) Uani 1 1 d .
H6A H 0.2763 -0.1510 0.2828 0.064 Uiso 1 1 calc R
H6B H 0.4344 -0.1311 0.3780 0.064 Uiso 1 1 calc R
C7 C 0.39344(18) -0.00965(12) 0.24102(15) 0.0292(3) Uani 1 1 d .
C8 C 0.5701(2) -0.00937(15) 0.24257(19) 0.0410(4) Uani 1 1 d .
H8A H 0.5991 0.0479 0.1873 0.062 Uiso 1 1 calc R
H8B H 0.6035 -0.0792 0.2130 0.062 Uiso 1 1 calc R
H8C H 0.6214 0.0034 0.3284 0.062 Uiso 1 1 calc R
C9 C 0.3110(2) -0.02309(16) 0.10789(18) 0.0434(4) Uani 1 1 d .
H9A H 0.1975 -0.0240 0.1086 0.065 Uiso 1 1 calc R
H9B H 0.3437 -0.0911 0.0730 0.065 Uiso 1 1 calc R
H9C H 0.3387 0.0371 0.0561 0.065 Uiso 1 1 calc R
C11 C 0.4303(2) 0.2500 0.1163(2) 0.0262(4) Uani 1 2 d S
C10 C 0.5630(2) 0.2500 0.35807(19) 0.0244(4) Uani 1 2 d S
C12 C -0.0585(2) 0.11566(18) 0.19418(19) 0.0464(4) Uani 1 1 d .
H12A H -0.0786 0.1207 0.2815 0.070 Uiso 1 1 calc R
H12B H -0.0042 0.0479 0.1820 0.070 Uiso 1 1 calc R
H12C H -0.1581 0.1176 0.1381 0.070 Uiso 1 1 calc R
C13 C 0.0621(4) 0.2500 -0.0517(2) 0.0500(7) Uani 1 2 d S
Fe1 Fe 0.36957(3) 0.2500 0.26896(2) 0.01806(7) Uani 1 2 d S
N1 N 0.34203(14) 0.09148(9) 0.29722(11) 0.0227(2) Uani 1 1 d .
O1 O 0.25280(15) -0.03887(9) 0.41586(12) 0.0381(3) Uani 1 1 d .
O3 O 0.4696(2) 0.2500 0.01810(16) 0.0411(4) Uani 1 2 d S
O2 O 0.68471(19) 0.2500 0.41410(17) 0.0393(4) Uani 1 2 d S
Sn1 Sn 0.085940(15) 0.2500 0.151972(12) 0.02675(5) Uani 1 2 d S
H1 H -0.052(5) 0.2500 -0.081(4) 0.073(12) Uiso 1 2 d S
H2 H 0.098(3) 0.188(2) -0.076(3) 0.072(8) Uiso 1 1 d .

loop_
_atom_site_aniso_label
_atom_site_aniso_U_11
_atom_site_aniso_U_22
_atom_site_aniso_U_33
_atom_site_aniso_U_23
_atom_site_aniso_U_13
_atom_site_aniso_U_12
C1 0.0193(8) 0.0280(9) 0.0180(8) 0.000 0.0027(7) 0.000
C2 0.0231(6) 0.0315(7) 0.0215(6) 0.0028(5) 0.0039(5) -0.0021(5)
C3 0.0280(7) 0.0445(9) 0.0259(7) 0.0070(6) 0.0075(6) -0.0038(6)
C4 0.0304(11) 0.0573(15) 0.0230(10) 0.000 0.0113(8) 0.000
C5 0.0263(7) 0.0255(7) 0.0272(7) 0.0040(5) 0.0034(5) -0.0046(5)
C6 0.0786(15) 0.0246(8) 0.0637(13) 0.0043(8) 0.0350(12) -0.0004(9)
C7 0.0343(8) 0.0190(6) 0.0354(8) -0.0025(6) 0.0084(6) -0.0011(5)
C8 0.0336(8) 0.0340(9) 0.0549(11) -0.0072(8) 0.0040(7) 0.0084(7)
C9 0.0478(10) 0.0377(9) 0.0430(9) -0.0177(8) -0.0004(8) 0.0020(8)
C11 0.0285(10) 0.0226(9) 0.0288(10) 0.000 0.0085(8) 0.000
C10 0.0271(10) 0.0213(9) 0.0255(9) 0.000 0.0060(8) 0.000
C12 0.0299(8) 0.0589(12) 0.0492(10) -0.0020(9) 0.0013(7) -0.0160(8)
C13 0.0468(16) 0.077(2) 0.0245(12) 0.000 -0.0002(11) 0.000
Fe1 0.01822(12) 0.01866(13) 0.01784(13) 0.000 0.00444(9) 0.000
N1 0.0247(5) 0.0202(5) 0.0239(5) -0.0008(4) 0.0052(4) -0.0019(4)
O1 0.0484(7) 0.0255(5) 0.0435(7) 0.0071(5) 0.0172(6) -0.0060(5)
O3 0.0534(11) 0.0437(10) 0.0308(8) 0.000 0.0224(8) 0.000
O2 0.0281(8) 0.0419(9) 0.0446(10) 0.000 -0.0064(7) 0.000
Sn1 0.02040(8) 0.03792(9) 0.02141(8) 0.000 0.00096(5) 0.000

loop_
_atom_type_symbol
_atom_type_description
_atom_type_scat_dispersion_real
_atom_type_scat_dispersion_imag
_atom_type_scat_source
C C 0.0033 0.0016 'International Tables Vol C Tables 4.2.6.8 and 6.1.1.4'
H H 0.0000 0.0000 'International Tables Vol C Tables 4.2.6.8 and 6.1.1.4'
N N 0.0061 0.0033 'International Tables Vol C Tables 4.2.6.8 and 6.1.1.4'
O O 0.0106 0.0060 'International Tables Vol C Tables 4.2.6.8 and 6.1.1.4'
Fe Fe 0.3463 0.8444 'International Tables Vol C Tables 4.2.6.8 and 6.1.1.4'
Sn Sn -0.6537 1.4246 'International Tables Vol C Tables 4.2.6.8 and 6.1.1.4'

loop_
_geom_angle_atom_site_label_1
_geom_angle_atom_site_label_2
_geom_angle_atom_site_label_3
_geom_angle
_geom_angle_site_symmetry_1
_geom_angle_site_symmetry_3
C2 C1 C2 119.26(18) 4_565 .
C2 C1 Fe1 120.36(9) 4_565 .
C2 C1 Fe1 120.36(9) . .
C1 C2 C3 120.79(15) . .
C1 C2 C5 107.85(12) . .
C3 C2 C5 131.34(14) . .
C4 C3 C2 118.47(15) . .
C3 C4 C3 122.2(2) . 4_565
N1 C5 O1 117.44(14) . .
N1 C5 C2 117.88(13) . .
O1 C5 C2 124.68(13) . .
O1 C6 C7 106.43(13) . .
N1 C7 C9 110.43(13) . .
N1 C7 C8 110.34(12) . .
C9 C7 C8 110.46(15) . .
N1 C7 C6 101.61(12) . .
C9 C7 C6 112.09(16) . .
C8 C7 C6 111.62(16) . .
O3 C11 Fe1 179.9(2) . .
O2 C10 Fe1 179.96(19) . .
C11 Fe1 C10 96.99(9) . .
C11 Fe1 C1 164.54(9) . .
C10 Fe1 C1 98.47(9) . .
C11 Fe1 N1 101.20(3) . 4_565
C10 Fe1 N1 92.26(4) . 4_565
C1 Fe1 N1 78.22(3) . 4_565
C11 Fe1 N1 101.20(3) . .
C10 Fe1 N1 92.26(4) . .
C1 Fe1 N1 78.22(3) . .
N1 Fe1 N1 156.42(7) 4_565 .
C11 Fe1 Sn1 85.99(7) . .
C10 Fe1 Sn1 177.02(6) . .
C1 Fe1 Sn1 78.55(6) . .
N1 Fe1 Sn1 87.14(4) 4_565 .
N1 Fe1 Sn1 87.14(4) . .
C5 N1 C7 108.51(12) . .
C5 N1 Fe1 115.61(10) . .
C7 N1 Fe1 135.79(9) . .
C5 O1 C6 105.51(12) . .
C12 Sn1 C12 100.62(12) 4_565 .
C12 Sn1 C13 103.51(8) 4_565 .
C12 Sn1 C13 103.51(8) . .
C12 Sn1 Fe1 115.46(5) 4_565 .
C12 Sn1 Fe1 115.46(5) . .
C13 Sn1 Fe1 116.24(9) . .

loop_
_geom_bond_atom_site_label_1
_geom_bond_atom_site_label_2
_geom_bond_distance
_geom_bond_site_symmetry_2
C1 C2 1.3976(17) 4_565
C1 C2 1.3976(17) .
C1 Fe1 1.9226(19) .
C2 C3 1.4012(19) .
C2 C5 1.438(2) .
C3 C4 1.390(2) .
C4 C3 1.390(2) 4_565
C5 N1 1.2995(18) .
C5 O1 1.3437(18) .
C6 O1 1.455(2) .
C6 C7 1.542(2) .
C7 N1 1.4862(18) .
C7 C9 1.518(2) .
C7 C8 1.521(2) .
C11 O3 1.153(3) .
C11 Fe1 1.790(2) .
C10 O2 1.137(3) .
C10 Fe1 1.806(2) .
C12 Sn1 2.1657(19) .
C13 Sn1 2.172(3) .
Fe1 N1 2.0088(12) 4_565
Fe1 N1 2.0088(12) .
Fe1 Sn1 2.5930(3) .
Sn1 C12 2.1657(19) 4_565
